data_4338057
loop_
_publ_author_name
'Hald\'on, Estela'
'Delgado-Rebollo, Manuela'
'Prieto, Auxiliadora'
'Alvarez, Eleuterio'
'Maya, Celia'
'Nicasio, M. Carmen'
'P\'erez, Pedro J'

_publ_section_title
;
 Synthesis, Structural Characterization, Reactivity, and Catalytic
 Properties of Copper(I) Complexes with a Series of Tetradentate Tripodal
 Tris(pyrazolylmethyl)amine Ligands.
;
_journal_issue 8
_journal_name_full 'Inorganic chemistry'
_journal_page_first 4192
_journal_page_last 4201
_journal_paper_doi 10.1021/ic500311y
_journal_volume 53
_journal_year 2014
_chemical_formula_moiety 'C18 H24 Br3 N7'
_chemical_formula_sum 'C18 H24 Br3 N7'
_chemical_formula_weight 578.17
_chemical_name_systematic
; 
 ? 
;
_space_group_IT_number 148
_symmetry_cell_setting trigonal
_symmetry_space_group_name_Hall '-R 3'
_symmetry_space_group_name_H-M 'R -3 :H'
_atom_sites_solution_hydrogens geom
_atom_sites_solution_primary direct
_atom_sites_solution_secondary difmap
_audit_creation_method SHELXL-97
_cell_angle_alpha 90.00
_cell_angle_beta 90.00
_cell_angle_gamma 120.00
_cell_formula_units_Z 6
_cell_length_a 14.6993(9)
_cell_length_b 14.6993(9)
_cell_length_c 19.4361(17)
_cell_measurement_reflns_used 5214
_cell_measurement_temperature 173(2)
_cell_measurement_theta_max 28.17
_cell_measurement_theta_min 2.64
_cell_volume 3636.9(4)
_computing_cell_refinement 'APEX2 Software Suite (Bruker, 2007)'
_computing_data_collection 'APEX2 Software Suite (Bruker, 2007)'
_computing_data_reduction 'APEX2 Software Suite (Bruker, 2007)'
_computing_molecular_graphics 'SHELXTL (Sheldrick, 2008)'
_computing_publication_material 'SHELXTL and publCIF (Westrip, 2010)'
_computing_structure_refinement 'SHELXL97 (Sheldrick, 2008)'
_computing_structure_solution 'SIR2002 (Burla et al., 2003)'
_diffrn_ambient_temperature 173(2)
_diffrn_detector_area_resol_mean 8.26
_diffrn_measured_fraction_theta_full 0.988
_diffrn_measured_fraction_theta_max 0.988
_diffrn_measurement_device_type
;
 Bruker-Nonius X8kappa APEX II CCD area detector
;
_diffrn_measurement_method 'phi and omega scans with narrow frames'
_diffrn_radiation_monochromator graphite
_diffrn_radiation_source 'fine-focus sealed tube'
_diffrn_radiation_type MoK\a
_diffrn_radiation_wavelength 0.71073
_diffrn_reflns_av_R_equivalents 0.0638
_diffrn_reflns_av_sigmaI/netI 0.0361
_diffrn_reflns_limit_h_max 16
_diffrn_reflns_limit_h_min -16
_diffrn_reflns_limit_k_max 17
_diffrn_reflns_limit_k_min -17
_diffrn_reflns_limit_l_max 22
_diffrn_reflns_limit_l_min -23
_diffrn_reflns_number 9282
_diffrn_reflns_theta_full 25.22
_diffrn_reflns_theta_max 25.22
_diffrn_reflns_theta_min 1.91
_diffrn_standards_decay_% 0
_exptl_absorpt_coefficient_mu 5.009
_exptl_absorpt_correction_T_max 0.4671
_exptl_absorpt_correction_T_min 0.3129
_exptl_absorpt_correction_type multi-scan
_exptl_absorpt_process_details
;
program SADABS, Bruker (2001).
;
_exptl_crystal_colour colourless
_exptl_crystal_density_diffrn 1.584
_exptl_crystal_density_method 'not measured'
_exptl_crystal_description prism
_exptl_crystal_F_000 1716
_exptl_crystal_size_max 0.30
_exptl_crystal_size_mid 0.20
_exptl_crystal_size_min 0.20
_platon_squeeze_details
;
;
_refine_diff_density_max 0.987
_refine_diff_density_min -0.725
_refine_diff_density_rms 0.188
_refine_ls_extinction_method none
_refine_ls_goodness_of_fit_ref 1.068
_refine_ls_hydrogen_treatment constr
_refine_ls_matrix_type full
_refine_ls_number_parameters 87
_refine_ls_number_reflns 1318
_refine_ls_number_restraints 0
_refine_ls_restrained_S_all 1.068
_refine_ls_R_factor_all 0.0559
_refine_ls_R_factor_gt 0.0497
_refine_ls_shift/su_max 0.000
_refine_ls_shift/su_mean 0.000
_refine_ls_structure_factor_coef Fsqd
_refine_ls_weighting_details 'calc w=1/[\s^2^(Fo^2^)+(0.1056P)^2^+0.0000P] where P=(Fo^2^+2Fc^2^)/3'
_refine_ls_weighting_scheme calc
_refine_ls_wR_factor_gt 0.1402
_refine_ls_wR_factor_ref 0.1426
_reflns_number_gt 1131
_reflns_number_total 1318
_reflns_threshold_expression >2sigma(I)
_cod_data_source_file ic500311y_si_007.cif
_cod_data_source_block ea06613x
_cod_depositor_comments
;
The following automatic conversions were performed:

'_symmetry_cell_setting' value 'Trigonal' changed to 'trigonal'
according to
/usr/data/users/saulius/automatic-downloads/rss-feeds/ACS/lib/dictionaries/cif_core.dic
dictionary named 'cif_core.dic' version 2.4.2 from 2011-04-26.

Automatic conversion script
Id: cif_fix_values 2281 2013-09-26 08:29:07Z andrius 

 Adding full bibliography for 4338055--4338060.cif.
;
_cod_original_sg_symbol_H-M 'R -3'
_cod_database_code 4338057

loop_
_symmetry_equiv_pos_as_xyz
'x, y, z'
'-y, x-y, z'
'-x+y, -x, z'
'x+2/3, y+1/3, z+1/3'
'-y+2/3, x-y+1/3, z+1/3'
'-x+y+2/3, -x+1/3, z+1/3'
'x+1/3, y+2/3, z+2/3'
'-y+1/3, x-y+2/3, z+2/3'
'-x+y+1/3, -x+2/3, z+2/3'
'-x, -y, -z'
'y, -x+y, -z'
'x-y, x, -z'
'-x+2/3, -y+1/3, -z+1/3'
'y+2/3, -x+y+1/3, -z+1/3'
'x-y+2/3, x+1/3, -z+1/3'
'-x+1/3, -y+2/3, -z+2/3'
'y+1/3, -x+y+2/3, -z+2/3'
'x-y+1/3, x+2/3, -z+2/3'

loop_
_atom_site_label
_atom_site_type_symbol
_atom_site_fract_x
_atom_site_fract_y
_atom_site_fract_z
_atom_site_U_iso_or_equiv
_atom_site_adp_type
_atom_site_occupancy
_atom_site_symmetry_multiplicity
_atom_site_calc_flag
_atom_site_refinement_flags
Br1 Br 0.57709(4) 0.99874(4) 0.33246(3) 0.0323(3) Uani 1 1 d .
N1 N 0.3333 0.6667 0.5371(3) 0.0230(15) Uani 1 3 d S
N2 N 0.4570(3) 0.8457(3) 0.5091(2) 0.0257(10) Uani 1 1 d .
N3 N 0.5596(4) 0.8795(4) 0.5240(2) 0.0304(10) Uani 1 1 d .
C1 C 0.3764(4) 0.7754(4) 0.5568(2) 0.0256(11) Uani 1 1 d .
H1A H 0.4069 0.7860 0.6036 0.031 Uiso 1 1 calc R
H1B H 0.3194 0.7926 0.5583 0.031 Uiso 1 1 calc R
C2 C 0.6126(4) 0.9342(4) 0.4681(3) 0.0293(12) Uani 1 1 d .
C3 C 0.5417(4) 0.9334(4) 0.4193(3) 0.0279(11) Uani 1 1 d .
C4 C 0.4427(4) 0.8764(4) 0.4463(2) 0.0261(11) Uani 1 1 d .
C5 C 0.7287(5) 0.9850(6) 0.4630(3) 0.0448(15) Uani 1 1 d .
H5A H 0.7586 0.9924 0.5091 0.067 Uiso 1 1 calc R
H5B H 0.7569 1.0546 0.4420 0.067 Uiso 1 1 calc R
H5C H 0.7471 0.9416 0.4345 0.067 Uiso 1 1 calc R
C6 C 0.3386(4) 0.8481(5) 0.4179(3) 0.0388(14) Uani 1 1 d .
H6A H 0.2908 0.7724 0.4233 0.058 Uiso 1 1 calc R
H6B H 0.3456 0.8664 0.3689 0.058 Uiso 1 1 calc R
H6C H 0.3103 0.8866 0.4426 0.058 Uiso 1 1 calc R

loop_
_atom_site_aniso_label
_atom_site_aniso_U_11
_atom_site_aniso_U_22
_atom_site_aniso_U_33
_atom_site_aniso_U_23
_atom_site_aniso_U_13
_atom_site_aniso_U_12
Br1 0.0361(4) 0.0303(4) 0.0283(4) 0.00558(19) 0.00357(19) 0.0150(3)
N1 0.023(2) 0.023(2) 0.023(3) 0.000 0.000 0.0116(11)
N2 0.026(2) 0.026(2) 0.024(2) -0.0018(17) 0.0013(17) 0.0123(18)
N3 0.026(2) 0.032(2) 0.030(2) -0.0023(18) -0.0037(18) 0.012(2)
C1 0.029(3) 0.022(3) 0.022(2) -0.0002(19) 0.001(2) 0.010(2)
C2 0.026(3) 0.031(3) 0.029(3) 0.001(2) -0.001(2) 0.013(2)
C3 0.037(3) 0.023(3) 0.024(3) 0.0014(19) 0.003(2) 0.015(2)
C4 0.028(3) 0.017(2) 0.031(3) 0.0018(19) -0.001(2) 0.009(2)
C5 0.032(3) 0.051(4) 0.045(4) 0.009(3) 0.000(3) 0.015(3)
C6 0.033(3) 0.036(3) 0.042(3) 0.011(2) -0.005(2) 0.014(3)

loop_
_atom_type_symbol
_atom_type_description
_atom_type_scat_dispersion_real
_atom_type_scat_dispersion_imag
_atom_type_scat_source
C C 0.0033 0.0016 'International Tables Vol C Tables 4.2.6.8 and 6.1.1.4'
H H 0.0000 0.0000 'International Tables Vol C Tables 4.2.6.8 and 6.1.1.4'
N N 0.0061 0.0033 'International Tables Vol C Tables 4.2.6.8 and 6.1.1.4'
Br Br -0.2901 2.4595 'International Tables Vol C Tables 4.2.6.8 and 6.1.1.4'

loop_
_geom_angle_atom_site_label_1
_geom_angle_atom_site_label_2
_geom_angle_atom_site_label_3
_geom_angle
_geom_angle_site_symmetry_1
_geom_angle_site_symmetry_3
C1 N1 C1 113.2(3) . 2_665
C1 N1 C1 113.2(3) . 3_565
C1 N1 C1 113.2(3) 2_665 3_565
C4 N2 N3 113.5(4) . .
C4 N2 C1 127.3(4) . .
N3 N2 C1 118.9(4) . .
C2 N3 N2 104.5(4) . .
N1 C1 N2 111.6(4) . .
N1 C1 H1A 109.3 . .
N2 C1 H1A 109.3 . .
N1 C1 H1B 109.3 . .
N2 C1 H1B 109.3 . .
H1A C1 H1B 108.0 . .
N3 C2 C3 109.6(5) . .
N3 C2 C5 122.1(5) . .
C3 C2 C5 128.2(5) . .
C4 C3 C2 107.6(5) . .
C4 C3 Br1 126.4(4) . .
C2 C3 Br1 126.0(4) . .
N2 C4 C3 104.8(5) . .
N2 C4 C6 123.6(5) . .
C3 C4 C6 131.6(5) . .
C2 C5 H5A 109.5 . .
C2 C5 H5B 109.5 . .
H5A C5 H5B 109.5 . .
C2 C5 H5C 109.5 . .
H5A C5 H5C 109.5 . .
H5B C5 H5C 109.5 . .
C4 C6 H6A 109.5 . .
C4 C6 H6B 109.5 . .
H6A C6 H6B 109.5 . .
C4 C6 H6C 109.5 . .
H6A C6 H6C 109.5 . .
H6B C6 H6C 109.5 . .

loop_
_geom_bond_atom_site_label_1
_geom_bond_atom_site_label_2
_geom_bond_distance
_geom_bond_site_symmetry_2
Br1 C3 1.881(5) .
N1 C1 1.446(5) .
N1 C1 1.446(5) 2_665
N1 C1 1.446(5) 3_565
N2 C4 1.355(7) .
N2 N3 1.363(6) .
N2 C1 1.451(6) .
N3 C2 1.345(7) .
C1 H1A 0.9900 .
C1 H1B 0.9900 .
C2 C3 1.406(8) .
C2 C5 1.485(8) .
C3 C4 1.370(8) .
C4 C6 1.477(8) .
C5 H5A 0.9800 .
C5 H5B 0.9800 .
C5 H5C 0.9800 .
C6 H6A 0.9800 .
C6 H6B 0.9800 .
C6 H6C 0.9800 .

loop_
_geom_torsion_atom_site_label_1
_geom_torsion_atom_site_label_2
_geom_torsion_atom_site_label_3
_geom_torsion_atom_site_label_4
_geom_torsion
_geom_torsion_site_symmetry_1
C4 N2 N3 C2 0.1(6) .
C1 N2 N3 C2 174.6(5) .
C1 N1 C1 N2 -149.4(5) 2_665
C1 N1 C1 N2 80.0(7) 3_565
C4 N2 C1 N1 78.3(6) .
N3 N2 C1 N1 -95.3(5) .
N2 N3 C2 C3 0.0(6) .
N2 N3 C2 C5 -179.8(6) .
N3 C2 C3 C4 -0.1(6) .
C5 C2 C3 C4 179.7(6) .
N3 C2 C3 Br1 -179.9(4) .
C5 C2 C3 Br1 -0.1(9) .
N3 N2 C4 C3 -0.2(6) .
C1 N2 C4 C3 -174.1(5) .
N3 N2 C4 C6 178.9(5) .
C1 N2 C4 C6 5.0(8) .
C2 C3 C4 N2 0.2(6) .
Br1 C3 C4 N2 180.0(4) .
C2 C3 C4 C6 -178.8(6) .
Br1 C3 C4 C6 1.0(9) .

loop_
_platon_squeeze_void_nr
_platon_squeeze_void_average_x
_platon_squeeze_void_average_y
_platon_squeeze_void_average_z
_platon_squeeze_void_volume
_platon_squeeze_void_count_electrons
_platon_squeeze_void_content
1 0.000 0.000 0.500 149 51 ' '
2 0.000 0.500 0.000 6 1 ' '
3 0.167 0.333 0.333 7 1 ' '
4 0.167 0.833 0.333 7 1 ' '
5 0.333 0.667 0.167 151 51 ' '
6 0.333 0.167 0.667 7 1 ' '
7 0.500 0.000 0.000 6 1 ' '
8 0.500 0.500 0.000 6 1 ' '
9 0.667 0.333 0.833 151 51 ' '
10 0.667 0.833 0.333 7 1 ' '
11 0.833 0.167 0.667 7 1 ' '
12 0.833 0.667 0.667 7 1 ' '
